data_1558198
loop_
_publ_author_name
'Connor, Bridget A.'
'Biega, Raisa-Ioana'
'Leppert, Linn'
'Karunadasa, Hemamala I.'

_publ_section_title
;
 Dimensional reduction of the small-bandgap double perovskite
 Cs<sub>2</sub>AgTlBr<sub>6</sub>.
;
_journal_issue 29
_journal_name_full 'Chemical science'
_journal_page_first 7708
_journal_page_last 7715
_journal_paper_doi 10.1039/d0sc01580f
_journal_volume 11
_journal_year 2020
_chemical_formula_moiety 'Ag Br7 Tl, Cs, 2(C8 H12 N)'
_chemical_formula_sum 'C16 H24 Ag Br7 Cs N2 Tl'
_chemical_formula_weight 1248.89
_space_group_crystal_system triclinic
_space_group_IT_number 2
_space_group_name_Hall '-P 1'
_space_group_name_H-M_alt 'P -1'
_atom_sites_solution_hydrogens geom
_atom_sites_solution_primary dual
_audit_creation_date 2018-11-12
_audit_creation_method
;
Olex2 1.2
(compiled 2018.05.29 svn.r3508 for OlexSys, GUI svn.r5506)
;
_audit_update_record
;
2019-09-04 deposited with the CCDC.	2020-06-04 downloaded from the CCDC.
;
_cell_angle_alpha 83.703(5)
_cell_angle_beta 85.727(5)
_cell_angle_gamma 89.818(6)
_cell_formula_units_Z 2
_cell_length_a 7.8617(6)
_cell_length_b 7.8687(6)
_cell_length_c 23.0185(11)
_cell_measurement_reflns_used 4567
_cell_measurement_temperature 298
_cell_measurement_theta_max 24.52
_cell_measurement_theta_min 2.58
_cell_volume 1411.41(17)
_computing_cell_refinement 'SAINT V8.38A (?, 2016)'
_computing_data_reduction 'SAINT V8.38A (?, 2016)'
_computing_molecular_graphics 'Olex2 (Dolomanov et al., 2009)'
_computing_publication_material 'Olex2 (Dolomanov et al., 2009)'
_computing_structure_refinement 'ShelXL (Sheldrick, 2015)'
_computing_structure_solution 'XT (Sheldrick, 2015)'
_diffrn_ambient_temperature 298
_diffrn_detector_area_resol_mean 10.42
_diffrn_measured_fraction_theta_full 0.982
_diffrn_measured_fraction_theta_max 0.977
_diffrn_measurement_device_type 'Bruker D8 with PHOTON 100 detector'
_diffrn_measurement_method '\f and \w shutterless scans'
_diffrn_radiation_monochromator 'silicon 111'
_diffrn_radiation_type synchrotron
_diffrn_radiation_wavelength 0.6888
_diffrn_reflns_av_unetI/netI 0.0661
_diffrn_reflns_Laue_measured_fraction_full 0.982
_diffrn_reflns_Laue_measured_fraction_max 0.977
_diffrn_reflns_limit_h_max 9
_diffrn_reflns_limit_h_min -9
_diffrn_reflns_limit_k_max 9
_diffrn_reflns_limit_k_min -9
_diffrn_reflns_limit_l_max 27
_diffrn_reflns_limit_l_min 0
_diffrn_reflns_number 5124
_diffrn_reflns_point_group_measured_fraction_full 0.982
_diffrn_reflns_point_group_measured_fraction_max 0.977
_diffrn_reflns_theta_full 24.411
_diffrn_reflns_theta_max 24.592
_diffrn_reflns_theta_min 1.730
_diffrn_source 'Advanced Light Source, station 11.3.1'
_diffrn_standards_number 0
_exptl_absorpt_coefficient_mu 16.177
_exptl_absorpt_correction_T_max 0.291477
_exptl_absorpt_correction_T_min 0.120693
_exptl_absorpt_correction_type multi-scan
_exptl_absorpt_process_details
;
 TWINABS-2012/1 (Bruker,2012) was used for absorption correction.

Final HKLF 4 output contains 23778 reflections, Rint = 0.0876
 (9107 with I > 3sig(I), Rint = 0.0655)
;
_exptl_crystal_colour black
_exptl_crystal_colour_primary black
_exptl_crystal_density_diffrn 2.939
_exptl_crystal_description plate
_exptl_crystal_F_000 1124
_exptl_crystal_size_max 0.32
_exptl_crystal_size_mid 0.17
_exptl_crystal_size_min 0.01
_refine_diff_density_max 1.689
_refine_diff_density_min -2.314
_refine_diff_density_rms 0.351
_refine_ls_extinction_method none
_refine_ls_goodness_of_fit_ref 1.072
_refine_ls_hydrogen_treatment constr
_refine_ls_matrix_type full
_refine_ls_number_parameters 256
_refine_ls_number_reflns 5124
_refine_ls_number_restraints 184
_refine_ls_restrained_S_all 1.057
_refine_ls_R_factor_all 0.0882
_refine_ls_R_factor_gt 0.0661
_refine_ls_shift/su_max 0.001
_refine_ls_shift/su_mean 0.000
_refine_ls_structure_factor_coef Fsqd
_refine_ls_weighting_details 'w=1/[\s^2^(Fo^2^)+(0.0993P)^2^+26.5897P] where P=(Fo^2^+2Fc^2^)/3'
_refine_ls_weighting_scheme calc
_refine_ls_wR_factor_gt 0.1745
_refine_ls_wR_factor_ref 0.1934
_reflns_Friedel_coverage 0.000
_reflns_number_gt 4024
_reflns_number_total 5124
_reflns_threshold_expression 'I > 2\s(I)'
_cod_data_source_file d0sc01580f2.cif
_cod_data_source_block halfz_a
_cod_depositor_comments
;Adding full bibliography for 1558195--1558198.cif.

 Adding full bibliography for 1558195--1558198.cif.
;
_cod_database_code 1558198
_shelx_shelxl_version_number 2018/3
_shelx_space_group_comment
;
The symmetry employed for this shelxl refinement is uniquely defined
by the following loop, which should always be used as a source of
symmetry information in preference to the above space-group names.
They are only intended as comments.
;
_shelx_estimated_absorpt_t_max 0.855
_shelx_estimated_absorpt_t_min 0.079
_olex2_refinement_description
;
1. Twinned data refinement
 Scales: 0.671(6)
 0.329(6)
2. Fixed Uiso
 At 1.2 times of:
  All C(H) groups, All C(H,H) groups, All N(H,H,H) groups
3. Restrained distances
 C10-C11
 1.54 with sigma of 0.02
 C16-C14
 2.4 with sigma of 0.04
 C3-C8 \\sim C8-C7 \\sim C7-C6 \\sim C6-C5 \\sim C5-C4 \\sim C4-C3
 with sigma of 0.02
 C11-C16 \\sim C16-C15 \\sim C15-C14 \\sim C14-C13 \\sim C13-C12 \\sim C12-C11
 with sigma of 0.02
4. Restrained planarity
 C8, C3, C4, C5, C7, C6
 with sigma of 0.1
 C16, C11, C12, C13, C14, C15
 with sigma of 0.1
5. Rigid bond restraints
 C7, C6, C5, C4, C3, C8, C2, C1, N1
 with sigma for 1-2 distances of 0.01 and sigma for 1-3 distances of 0.01
 N2, C9, C10, C11, C12, C13, C14, C15, C16
 with sigma for 1-2 distances of 0.01 and sigma for 1-3 distances of 0.01
6. Uiso/Uaniso restraints and constraints
C7 \\sim C6 \\sim C5 \\sim C4 \\sim C3 \\sim C8 \\sim C2 \\sim C1 \\sim N1:
within 2A with sigma of 0.04 and sigma for terminal atoms of 0.08
N2 \\sim C9 \\sim C10 \\sim C11 \\sim C12 \\sim C13 \\sim C14 \\sim C15 \\sim
C16: within 2A with sigma of 0.04 and sigma for terminal atoms of 0.08
7.a Secondary CH2 refined with riding coordinates:
 C1(H1D,H1E), C9(H9A,H9B), C2(H2D,H2E), C10(H10A,H10B)
7.b Aromatic/amide H refined with riding coordinates:
 C8(H8), C5(H5), C4(H4), C6(H6), C7(H7), C16(H16), C12(H12), C13(H13),
 C15(H15), C14(H14)
7.c Idealised Me refined as rotating group:
 N2(H2A,H2B,H2C), N1(H1A,H1B,H1C)
;
_olex2_submission_special_instructions 'No special instructions were received'

loop_
_space_group_symop_operation_xyz
'x, y, z'
'-x, -y, -z'

loop_
_atom_site_label
_atom_site_type_symbol
_atom_site_fract_x
_atom_site_fract_y
_atom_site_fract_z
_atom_site_U_iso_or_equiv
_atom_site_adp_type
_atom_site_occupancy
_atom_site_site_symmetry_order
_atom_site_calc_flag
_atom_site_refinement_flags_posn
_atom_site_refinement_flags_adp
_atom_site_refinement_flags_occupancy
_atom_site_disorder_assembly
_atom_site_disorder_group
Tl1 Tl 0.22249(13) -0.28460(13) 0.61706(3) 0.0280(2) Uani 1 1 d . . . . .
Cs1 Cs 0.2542(3) 0.2548(3) 0.49986(12) 0.0451(3) Uani 1 1 d . . . . .
Ag1 Ag -0.2810(3) 0.2086(3) 0.63513(9) 0.0527(5) Uani 1 1 d . . . . .
Br5 Br 0.4678(4) -0.5314(4) 0.62483(9) 0.0443(5) Uani 1 1 d . . . . .
Br2 Br -0.2654(4) 0.2645(4) 0.50018(9) 0.0472(5) Uani 1 1 d . . . . .
Br3 Br -0.0207(4) -0.0366(4) 0.60587(9) 0.0413(5) Uani 1 1 d . . . . .
Br6 Br -0.0242(4) -0.5341(4) 0.61789(17) 0.0487(8) Uani 1 1 d . . . . .
Br7 Br 0.1701(4) -0.2947(4) 0.73459(9) 0.0451(5) Uani 1 1 d . . . . .
Br4 Br 0.4697(4) -0.0388(4) 0.61798(16) 0.0462(8) Uani 1 1 d . . . . .
Br1 Br -0.2643(6) 0.1340(6) 0.75054(13) 0.0780(8) Uani 1 1 d . . . . .
N2 N 0.723(4) 0.717(4) 0.7151(14) 0.083(10) Uani 1 1 d . U . . .
H2A H 0.768152 0.805178 0.730046 0.100 Uiso 1 1 calc GR . . . .
H2B H 0.650658 0.756119 0.688897 0.100 Uiso 1 1 calc GR . . . .
H2C H 0.806278 0.659518 0.697632 0.100 Uiso 1 1 calc GR . . . .
N1 N 0.155(4) 0.151(4) 0.7147(12) 0.073(9) Uani 1 1 d . U . . .
H1A H 0.158305 0.037192 0.721621 0.087 Uiso 1 1 calc GR . . . .
H1B H 0.205827 0.183447 0.679387 0.087 Uiso 1 1 calc GR . . . .
H1C H 0.046996 0.184968 0.715923 0.087 Uiso 1 1 calc GR . . . .
C1 C 0.246(5) 0.229(5) 0.7605(12) 0.069(9) Uani 1 1 d . U . . .
H1D H 0.361469 0.260744 0.745059 0.083 Uiso 1 1 calc R . . . .
H1E H 0.187538 0.331646 0.770296 0.083 Uiso 1 1 calc R . . . .
C9 C 0.637(5) 0.609(5) 0.7601(17) 0.075(9) Uani 1 1 d . U . . .
H9A H 0.629318 0.495930 0.747525 0.090 Uiso 1 1 calc R . . . .
H9B H 0.521352 0.650934 0.766384 0.090 Uiso 1 1 calc R . . . .
C2 C 0.253(7) 0.109(6) 0.8130(11) 0.087(8) Uani 1 1 d . U . . .
H2D H 0.265244 -0.003949 0.799773 0.105 Uiso 1 1 calc R . . . .
H2E H 0.358580 0.132257 0.829960 0.105 Uiso 1 1 calc R . . . .
C11 C 0.587(4) 0.580(5) 0.8690(13) 0.099(9) Uani 1 1 d D U . . .
C8 C 0.049(4) 0.236(5) 0.8822(12) 0.095(9) Uani 1 1 d D U . . .
H8 H 0.089249 0.345919 0.870437 0.114 Uiso 1 1 calc R . . . .
C3 C 0.123(4) 0.093(4) 0.8602(13) 0.079(7) Uani 1 1 d D U . . .
C5 C -0.084(5) -0.107(6) 0.9165(14) 0.114(11) Uani 1 1 d D U . . .
H5 H -0.126898 -0.217033 0.927214 0.137 Uiso 1 1 calc R . . . .
C4 C 0.059(4) -0.071(5) 0.8776(14) 0.105(10) Uani 1 1 d D U . . .
H4 H 0.115006 -0.161882 0.862243 0.126 Uiso 1 1 calc R . . . .
C6 C -0.157(6) 0.038(5) 0.9378(18) 0.126(12) Uani 1 1 d D U . . .
H6 H -0.255160 0.024195 0.963065 0.151 Uiso 1 1 calc R . . . .
C7 C -0.091(5) 0.202(5) 0.9232(15) 0.108(10) Uani 1 1 d D U . . .
H7 H -0.140720 0.291810 0.941255 0.129 Uiso 1 1 calc R . . . .
C10 C 0.719(5) 0.595(7) 0.8174(16) 0.100(10) Uani 1 1 d D U . . .
H10A H 0.789447 0.695257 0.818740 0.120 Uiso 1 1 calc R . . . .
H10B H 0.792087 0.495459 0.820039 0.120 Uiso 1 1 calc R . . . .
C16 C 0.490(5) 0.721(6) 0.8836(17) 0.133(13) Uani 1 1 d D U . . .
H16 H 0.510735 0.833842 0.868329 0.159 Uiso 1 1 calc R . . . .
C12 C 0.565(5) 0.408(6) 0.8924(14) 0.104(9) Uani 1 1 d D U . . .
H12 H 0.639180 0.326790 0.878818 0.125 Uiso 1 1 calc R . . . .
C13 C 0.434(5) 0.355(7) 0.9359(14) 0.112(10) Uani 1 1 d D U . . .
H13 H 0.413031 0.242377 0.951247 0.134 Uiso 1 1 calc R . . . .
C15 C 0.358(6) 0.663(6) 0.925(2) 0.147(13) Uani 1 1 d D U . . .
H15 H 0.275758 0.742376 0.934915 0.177 Uiso 1 1 calc R . . . .
C14 C 0.339(5) 0.496(5) 0.9530(18) 0.131(13) Uani 1 1 d D U . . .
H14 H 0.257998 0.476557 0.984690 0.157 Uiso 1 1 calc R . . . .

loop_
_atom_site_aniso_label
_atom_site_aniso_U_11
_atom_site_aniso_U_22
_atom_site_aniso_U_33
_atom_site_aniso_U_23
_atom_site_aniso_U_13
_atom_site_aniso_U_12
Tl1 0.0253(6) 0.0244(6) 0.0346(4) -0.0044(5) -0.0031(5) 0.0030(2)
Cs1 0.0451(14) 0.0446(14) 0.0461(6) -0.0055(10) -0.0051(10) 0.0021(5)
Ag1 0.0374(16) 0.0315(15) 0.0889(13) -0.0031(13) -0.0076(14) 0.0007(6)
Br5 0.0385(19) 0.0404(19) 0.0532(11) -0.0020(16) -0.0040(16) 0.0158(8)
Br2 0.053(2) 0.053(2) 0.0356(9) -0.0009(16) -0.0048(16) 0.0087(10)
Br3 0.0375(19) 0.0293(17) 0.0568(11) -0.0030(15) -0.0056(15) 0.0114(8)
Br6 0.0406(19) 0.0317(18) 0.075(2) -0.0052(16) -0.0153(17) -0.0068(13)
Br7 0.047(2) 0.050(2) 0.0379(10) -0.0068(14) -0.0019(15) 0.0080(9)
Br4 0.0378(18) 0.0374(18) 0.064(2) -0.0058(16) -0.0085(16) -0.0083(13)
Br1 0.081(3) 0.079(3) 0.0740(18) -0.016(2) 0.003(2) 0.0261(15)
N2 0.049(17) 0.065(19) 0.12(2) 0.060(17) -0.027(16) 0.004(13)
N1 0.11(3) 0.063(19) 0.041(13) 0.000(13) -0.009(14) 0.001(17)
C1 0.08(2) 0.10(2) 0.028(11) -0.011(11) 0.000(12) 0.019(16)
C9 0.058(18) 0.10(2) 0.069(14) -0.006(17) -0.005(13) -0.040(17)
C2 0.13(2) 0.11(2) 0.020(10) -0.009(12) 0.004(11) -0.013(15)
C11 0.090(19) 0.14(2) 0.064(14) 0.008(16) -0.027(12) 0.024(16)
C8 0.11(2) 0.101(16) 0.064(16) 0.035(14) 0.011(14) 0.049(15)
C3 0.078(17) 0.097(15) 0.055(13) 0.022(12) -0.005(11) 0.029(12)
C5 0.13(3) 0.13(2) 0.071(19) 0.004(19) 0.033(18) 0.000(19)
C4 0.12(2) 0.107(16) 0.08(2) 0.015(17) 0.026(16) 0.012(17)
C6 0.14(3) 0.14(2) 0.09(2) 0.01(2) 0.045(19) 0.015(19)
C7 0.11(2) 0.13(2) 0.07(2) 0.002(19) 0.016(15) 0.026(19)
C10 0.063(18) 0.15(3) 0.086(16) 0.014(17) -0.023(11) 0.002(18)
C16 0.14(3) 0.16(2) 0.10(2) -0.01(2) -0.022(18) 0.05(2)
C12 0.09(2) 0.14(2) 0.08(2) -0.003(17) -0.009(15) 0.003(19)
C13 0.11(3) 0.16(3) 0.064(18) -0.016(18) -0.003(16) 0.002(19)
C15 0.13(3) 0.19(3) 0.12(3) -0.01(2) -0.011(18) 0.06(3)
C14 0.11(2) 0.19(3) 0.09(2) -0.02(2) -0.017(18) 0.03(2)

loop_
_atom_type_symbol
_atom_type_description
_atom_type_scat_dispersion_real
_atom_type_scat_dispersion_imag
_atom_type_scat_source
C C 0.0029 0.0015 'International Tables Vol C Tables 4.2.6.8 and 6.1.1.4'
H H 0.0000 0.0000 'International Tables Vol C Tables 4.2.6.8 and 6.1.1.4'
Ag Ag -0.9438 1.0458 'International Tables Vol C Tables 4.2.6.8 and 6.1.1.4'
Br Br -0.1849 2.3454 'International Tables Vol C Tables 4.2.6.8 and 6.1.1.4'
Cs Cs -0.3727 2.0168 'International Tables Vol C Tables 4.2.6.8 and 6.1.1.4'
N N 0.0056 0.0031 'International Tables Vol C Tables 4.2.6.8 and 6.1.1.4'
Tl Tl -2.3179 9.2370 'International Tables Vol C Tables 4.2.6.8 and 6.1.1.4'

loop_
_geom_angle_atom_site_label_1
_geom_angle_atom_site_label_2
_geom_angle_atom_site_label_3
_geom_angle
_geom_angle_site_symmetry_1
_geom_angle_site_symmetry_3
_geom_angle_publ_flag
Br5 Tl1 Br6 89.92(12) . . ?
Br5 Tl1 Br4 89.55(12) . . ?
Br2 Tl1 Br5 89.58(6) 2_556 . ?
Br2 Tl1 Br3 88.78(6) 2_556 . ?
Br2 Tl1 Br6 90.37(13) 2_556 . ?
Br2 Tl1 Br7 177.72(7) 2_556 . ?
Br2 Tl1 Br4 90.42(13) 2_556 . ?
Br3 Tl1 Br5 178.35(7) . . ?
Br3 Tl1 Br6 90.26(12) . . ?
Br3 Tl1 Br4 90.29(12) . . ?
Br7 Tl1 Br5 92.70(6) . . ?
Br7 Tl1 Br3 88.94(6) . . ?
Br7 Tl1 Br6 89.73(13) . . ?
Br7 Tl1 Br4 89.50(13) . . ?
Br4 Tl1 Br6 179.04(7) . . ?
Br5 Ag1 Br2 82.54(7) 1_465 . ?
Br5 Ag1 Br3 161.96(10) 1_465 . ?
Br5 Ag1 Br4 89.75(13) 1_465 1_455 ?
Br3 Ag1 Br2 79.42(7) . . ?
Br6 Ag1 Br5 89.08(13) 1_565 1_465 ?
Br6 Ag1 Br2 82.16(13) 1_565 . ?
Br6 Ag1 Br3 88.15(13) 1_565 . ?
Br6 Ag1 Br4 164.13(10) 1_565 1_455 ?
Br4 Ag1 Br2 82.00(13) 1_455 . ?
Br4 Ag1 Br3 88.08(13) 1_455 . ?
Br1 Ag1 Br5 104.25(10) . 1_465 ?
Br1 Ag1 Br2 173.20(9) . . ?
Br1 Ag1 Br3 93.79(9) . . ?
Br1 Ag1 Br6 97.35(19) . 1_565 ?
Br1 Ag1 Br4 98.28(18) . 1_455 ?
Tl1 Br5 Ag1 178.78(14) . 1_645 ?
Tl1 Br2 Ag1 173.13(9) 2_556 . ?
Tl1 Br3 Ag1 161.34(9) . . ?
Tl1 Br6 Ag1 172.41(16) . 1_545 ?
Tl1 Br4 Ag1 172.53(15) . 1_655 ?
H2A N2 H2B 109.5 . . ?
H2A N2 H2C 109.5 . . ?
H2B N2 H2C 109.5 . . ?
C9 N2 H2A 109.5 . . ?
C9 N2 H2B 109.5 . . ?
C9 N2 H2C 109.5 . . ?
H1A N1 H1B 109.5 . . ?
H1A N1 H1C 109.5 . . ?
H1B N1 H1C 109.5 . . ?
C1 N1 H1A 109.5 . . ?
C1 N1 H1B 109.5 . . ?
C1 N1 H1C 109.5 . . ?
N1 C1 H1D 109.5 . . ?
N1 C1 H1E 109.5 . . ?
H1D C1 H1E 108.1 . . ?
C2 C1 N1 111(4) . . ?
C2 C1 H1D 109.5 . . ?
C2 C1 H1E 109.5 . . ?
N2 C9 H9A 108.7 . . ?
N2 C9 H9B 108.7 . . ?
N2 C9 C10 114(3) . . ?
H9A C9 H9B 107.6 . . ?
C10 C9 H9A 108.7 . . ?
C10 C9 H9B 108.7 . . ?
C1 C2 H2D 106.3 . . ?
C1 C2 H2E 106.3 . . ?
H2D C2 H2E 106.4 . . ?
C3 C2 C1 124(3) . . ?
C3 C2 H2D 106.3 . . ?
C3 C2 H2E 106.3 . . ?
C16 C11 C10 121(4) . . ?
C16 C11 C12 128(4) . . ?
C12 C11 C10 111(3) . . ?
C3 C8 H8 122.2 . . ?
C3 C8 C7 116(3) . . ?
C7 C8 H8 122.2 . . ?
C8 C3 C2 122(3) . . ?
C8 C3 C4 121(3) . . ?
C4 C3 C2 116(3) . . ?
C4 C5 H5 123.3 . . ?
C4 C5 C6 113(4) . . ?
C6 C5 H5 123.3 . . ?
C3 C4 C5 124(4) . . ?
C3 C4 H4 117.9 . . ?
C5 C4 H4 117.9 . . ?
C5 C6 H6 118.2 . . ?
C7 C6 C5 124(4) . . ?
C7 C6 H6 118.2 . . ?
C8 C7 H7 119.1 . . ?
C6 C7 C8 122(4) . . ?
C6 C7 H7 119.1 . . ?
C9 C10 C11 111(3) . . ?
C9 C10 H10A 109.3 . . ?
C9 C10 H10B 109.3 . . ?
C11 C10 H10A 109.3 . . ?
C11 C10 H10B 109.3 . . ?
H10A C10 H10B 108.0 . . ?
C11 C16 H16 125.7 . . ?
C11 C16 C15 109(3) . . ?
C15 C16 H16 125.7 . . ?
C11 C12 H12 118.9 . . ?
C11 C12 C13 122(4) . . ?
C13 C12 H12 118.9 . . ?
C12 C13 H13 124.4 . . ?
C14 C13 C12 111(4) . . ?
C14 C13 H13 124.4 . . ?
C16 C15 H15 117.2 . . ?
C16 C15 C14 126(4) . . ?
C14 C15 H15 117.2 . . ?
C13 C14 H14 118.0 . . ?
C15 C14 C13 124(4) . . ?
C15 C14 H14 118.0 . . ?

loop_
_geom_bond_atom_site_label_1
_geom_bond_atom_site_label_2
_geom_bond_distance
_geom_bond_site_symmetry_2
_geom_bond_publ_flag
Tl1 Br5 2.7342(18) . ?
Tl1 Br2 2.682(2) 2_556 ?
Tl1 Br3 2.7332(18) . ?
Tl1 Br6 2.762(3) . ?
Tl1 Br7 2.699(2) . ?
Tl1 Br4 2.749(3) . ?
Ag1 Br5 2.842(2) 1_465 ?
Ag1 Br2 3.083(3) . ?
Ag1 Br3 2.901(2) . ?
Ag1 Br6 2.839(4) 1_565 ?
Ag1 Br4 2.845(4) 1_455 ?
Ag1 Br1 2.670(4) . ?
N2 H2A 0.8900 . ?
N2 H2B 0.8900 . ?
N2 H2C 0.8900 . ?
N2 C9 1.40(4) . ?
N1 H1A 0.8900 . ?
N1 H1B 0.8900 . ?
N1 H1C 0.8900 . ?
N1 C1 1.51(4) . ?
C1 H1D 0.9700 . ?
C1 H1E 0.9700 . ?
C1 C2 1.45(5) . ?
C9 H9A 0.9700 . ?
C9 H9B 0.9700 . ?
C9 C10 1.50(5) . ?
C2 H2D 0.9700 . ?
C2 H2E 0.9700 . ?
C2 C3 1.43(5) . ?
C11 C10 1.512(19) . ?
C11 C16 1.40(2) . ?
C11 C12 1.40(2) . ?
C8 H8 0.9300 . ?
C8 C3 1.39(2) . ?
C8 C7 1.40(2) . ?
C3 C4 1.39(2) . ?
C5 H5 0.9300 . ?
C5 C4 1.39(2) . ?
C5 C6 1.40(2) . ?
C4 H4 0.9300 . ?
C6 H6 0.9300 . ?
C6 C7 1.39(2) . ?
C7 H7 0.9300 . ?
C10 H10A 0.9700 . ?
C10 H10B 0.9700 . ?
C16 H16 0.9300 . ?
C16 C15 1.40(2) . ?
C12 H12 0.9300 . ?
C12 C13 1.41(2) . ?
C13 H13 0.9300 . ?
C13 C14 1.41(2) . ?
C15 H15 0.9300 . ?
C15 C14 1.40(2) . ?
C14 H14 0.9300 . ?

loop_
_twin_individual_id
_twin_individual_mass_fraction_refined
1 0.671(6)
2 0.329(6)
